data_1510807
loop_
_publ_author_name
'Hardy, A.'

_publ_section_title
;
 Structure cristalline du thioborate de plomb, nouveau type structural
;
_journal_name_full
;
Bulletin de la Societe Francaise de Mineralogie et de Cristallographie
 (72,1949-100,1977)
;
_journal_page_first 111
_journal_page_last 115
_journal_volume 91
_journal_year 1968
_chemical_formula_sum 'B2 Pb2 S5'
_chemical_name_systematic 'Pb2 B2 S5'
_space_group_IT_number 92
_symmetry_space_group_name_Hall 'P 4abw 2nw'
_symmetry_space_group_name_H-M 'P 41 21 2'
_cell_angle_alpha 90
_cell_angle_beta 90
_cell_angle_gamma 90
_cell_formula_units_Z 8
_cell_length_a 9.615
_cell_length_b 9.615
_cell_length_c 15.512
_cell_volume 1434.057
_citation_journal_id_ASTM BUFCAE
_cod_data_source_file boron_310.cif
_cod_data_source_block B2Pb2S5
_cod_database_code 1510807

loop_
_symmetry_equiv_pos_as_xyz
x,y,z
-y+1/2,x+1/2,z+1/4
-x,-y,z+1/2
y+1/2,-x+1/2,z+3/4
x+1/2,-y+1/2,-z+3/4
y,x,-z
-x+1/2,y+1/2,-z+1/4
-y,-x,-z+1/2

loop_
_atom_site_label
_atom_site_type_symbol
_atom_site_fract_x
_atom_site_fract_y
_atom_site_fract_z
_atom_site_occupancy
_atom_site_U_iso_or_equiv
S4 S-2 0.379 0.27 0.752 1 0.0
B1 B+3 0.252 0.055 0.077 1 0.0
Pb2 Pb+2 0.438 0.141 0.585 1 0.0
S3 S-2 0.072 0.066 0.141 1 0.0
S5 S-2 0.381 0.059 0.143 1 0.0
B2 B+3 0.419 0.408 0.321 1 0.0
S2 S-2 0.927 0.927 0 1 0.0
S6 S-2 0.4 0.253 0.395 1 0.0
S1 S-2 0.224 0.224 0 1 0.0
Pb1 Pb+2 0.227 0.047 0.323 1 0.0
